data_2018270
loop_
_publ_author_name
'Assaad, Thaer'
'Rukiah, Mwaffak'

_publ_section_title
;
 Powder X-ray study of racemic
 (2<i>RS</i>,3<i>RS</i>)-5-amino-3-[4-(3-methoxyphenyl)piperazin-1-yl]-1,2,3,4-tetrahydronaphthalen-2-ol
;
_journal_coeditor_code CU3006
_journal_issue 11
_journal_name_full 'Acta Crystallographica Section C'
_journal_page_first o469
_journal_page_last o472
_journal_paper_doi 10.1107/S0108270111040844
_journal_volume 67
_journal_year 2011
_chemical_formula_iupac 'C21 H27 N3 O2'
_chemical_formula_moiety 'C21 H27 N3 O2'
_chemical_formula_sum 'C21 H27 N3 O2'
_chemical_formula_weight 353.47
_chemical_name_systematic
;
(2<i>RS</i>,3<i>RS</i>)-5-amino-3-[4-(3-methoxyphenyl)piperazin-1-yl]-
1,2,3,4-tetrahydronaphthalen-2-ol
;
_space_group_IT_number 14
_symmetry_cell_setting monoclinic
_symmetry_space_group_name_Hall '-P 2ybc'
_symmetry_space_group_name_H-M 'P 1 21/c 1'
_cell_angle_alpha 90.0
_cell_angle_beta 102.8536(11)
_cell_angle_gamma 90.0
_cell_formula_units_Z 4
_cell_length_a 12.6234(3)
_cell_length_b 8.90929(16)
_cell_length_c 17.2752(3)
_cell_measurement_temperature 298
_cell_volume 1894.18(7)
_computing_cell_refinement 'GSAS (Larson & Von Dreele, 2004)'
_computing_data_collection 'WinXPOW (Stoe & Cie, 1999)'
_computing_data_reduction 'WinXPOW (Stoe & Cie, 1999)'
_computing_molecular_graphics 'ORTEP-3 (Farrugia, 1997)'
_computing_publication_material 'publCIF (Westrip, 2010)'
_computing_structure_refinement 'GSAS (Larson & Von Dreele, 2004)'
_computing_structure_solution 'FOX (Favre-Nicolin & \<Cern\'y, 2002)'
_diffrn_ambient_temperature 298
_diffrn_measurement_device_type 'transmission Stoe STADI P'
_diffrn_radiation_monochromator 'Ge 111'
_diffrn_radiation_type 'Cu K\a~1~'
_diffrn_radiation_wavelength 1.54060
_exptl_absorpt_coefficient_mu 0.640
_exptl_absorpt_correction_T_max 0.50220
_exptl_absorpt_correction_T_min 0.39106
_exptl_absorpt_correction_type cylinder
_exptl_absorpt_process_details '(GSAS; Larson & Von Dreele, 2004)'
_exptl_crystal_density_diffrn 1.239
_exptl_crystal_F_000 760
_pd_calc_method 'Rietveld refinement'
_pd_char_colour white
_pd_char_particle_morphology 'fine powder'
_pd_instr_dist_mono/spec 130
_pd_instr_dist_spec/detc 173
_pd_instr_dist_src/mono 260
_pd_instr_location
;
Chemistry Department
Atomic Energy Commission
Damascus
PO Box 6091
Syrian Arab Republic
;
_pd_meas_2theta_range_inc 0.02
_pd_meas_2theta_range_max 84.98
_pd_meas_2theta_range_min 5.0
_pd_meas_number_of_points 4000
_pd_meas_scan_method step
_pd_phase_name (2R,3R)-I
_pd_prep_pressure 101.3
_pd_prep_temperature 298
_pd_proc_2theta_range_inc 0.02
_pd_proc_2theta_range_max 84.97774
_pd_proc_2theta_range_min 4.99774
_pd_proc_info_data_reduction none
_pd_proc_info_datetime 2011-01-23T13:58:47
_pd_proc_info_excluded_regions ' none'
_pd_proc_ls_background_function
;   GSAS Background function number 1 with 20 terms.
 Shifted Chebyshev function of 1st kind
      1:    2554.25     2:   -2039.65     3:    718.920     4:    109.607
      5:   -289.817     6:    191.958     7:   -40.7231     8:   -116.523
      9:    113.592    10:    19.7866    11:   -99.1759    12:    72.3448
     13:   -3.45975    14:   -24.3312    15:   -3.96068    16:    5.86789
     17:    6.99931    18:   -6.30464    19:   -5.20851    20:    7.35489
;
_pd_proc_ls_peak_cutoff 0.00100
_pd_proc_ls_pref_orient_corr
;
March-Dollase
AXIS  1 Ratio = 1.18166  h = 1.000  k = 0.000  l = 0.000
Preferred orientation correction range: Min = 0.60606, Max = 1.28452
;
_pd_proc_ls_profile_function
;
 CW Profile function number 4 with  21 terms
 Pseudo-voigt profile coefficients as
 parameterized in (Thompson, et al., 1987).
 Asymmetry correction of (Finger et al., 1994).
 Microstrain broadening by (Stephens, 1999).
 Peak tails are ignored  where the intensity is below 0.0010 times the peak
   Aniso. broadening axis   0.0   0.0   1.0
;
_pd_proc_ls_prof_R_factor 0.0186
_pd_proc_ls_prof_wR_expected 0.0170
_pd_proc_ls_prof_wR_factor 0.0241
_pd_proc_number_of_points 4000
_pd_spec_mounting 'powder loaded between two Mylar foils'
_pd_spec_mount_mode transmission
_pd_spec_shape flat_sheet
_pd_spec_size_axial 8
_pd_spec_size_equat 8
_refine_diff_density_max 0.121
_refine_diff_density_min -0.109
_refine_ls_goodness_of_fit_all 1.65
_refine_ls_hydrogen_treatment constr
_refine_ls_matrix_type full
_refine_ls_number_parameters 115
_refine_ls_number_restraints 29
_refine_ls_shift/su_max 0.01
_refine_ls_shift/su_mean 0.00
_reflns_number_total 1335
_cod_data_source_file cu3006.cif
_cod_data_source_block I
_cod_original_sg_symbol_H-M 'P 21/c'
_cod_database_code 2018270

loop_
_symmetry_equiv_pos_site_id
_symmetry_equiv_pos_as_xyz
1 +x,+y,+z
2 -x,+y+1/2,-z+1/2
-1 -x,-y,-z
-2 +x,-y+1/2,+z+1/2

loop_
_atom_site_type_symbol
_atom_site_label
_atom_site_fract_x
_atom_site_fract_y
_atom_site_fract_z
_atom_site_U_iso_or_equiv
_atom_site_thermal_displace_type
_atom_site_occupancy
_atom_site_symmetry_multiplicity
C C1 0.3419(14) 0.8169(17) 0.8004(9) 0.0363(12) Uiso 1.0 4
C C2 0.3894(15) 0.9586(16) 0.8101(8) 0.0363(12) Uiso 1.0 4
C C3 0.4379(12) 1.0149(12) 0.7509(10) 0.0363(12) Uiso 1.0 4
C C4 0.4236(13) 0.9405(18) 0.6779(9) 0.0363(12) Uiso 1.0 4
C C5 0.3568(14) 0.8134(16) 0.6636(7) 0.0363(12) Uiso 1.0 4
C C6 0.3209(13) 0.7453(13) 0.7266(11) 0.0363(12) Uiso 1.0 4
C C7 0.3467(15) 0.7340(15) 0.5850(7) 0.0363(12) Uiso 1.0 4
C C8 0.2493(14) 0.6265(16) 0.5682(8) 0.0363(12) Uiso 1.0 4
C C9 0.2616(10) 0.5156(15) 0.6385(8) 0.0363(12) Uiso 1.0 4
C C10 0.2606(16) 0.5945(13) 0.7172(8) 0.0363(12) Uiso 1.0 4
C C11 0.0674(11) 0.4221(15) 0.6115(9) 0.0363(12) Uiso 1.0 4
C C12 0.0067(14) 0.2775(15) 0.5781(9) 0.0363(12) Uiso 1.0 4
C C13 0.2275(12) 0.2770(16) 0.6670(8) 0.0363(12) Uiso 1.0 4
C C14 0.1633(12) 0.1332(14) 0.6359(9) 0.0363(12) Uiso 1.0 4
C C15 -0.0221(12) 0.0171(13) 0.6240(10) 0.0363(12) Uiso 1.0 4
C C16 -0.1261(14) 0.0144(15) 0.5755(8) 0.0363(12) Uiso 1.0 4
C C17 -0.1961(8) -0.105(2) 0.5815(7) 0.0363(12) Uiso 1.0 4
C C18 -0.1592(12) -0.2302(14) 0.6280(11) 0.0363(12) Uiso 1.0 4
C C19 -0.0538(13) -0.2298(14) 0.6747(9) 0.0363(12) Uiso 1.0 4
C C20 0.0152(10) -0.1072(19) 0.6725(8) 0.0363(12) Uiso 1.0 4
C C21 -0.3753(12) -0.1874(15) 0.5335(9) 0.0363(12) Uiso 1.0 4
N N1 0.2925(11) 0.7702(13) 0.8590(7) 0.0363(12) Uiso 1.0 4
N N2 0.1818(10) 0.3962(12) 0.6113(8) 0.0363(12) Uiso 1.0 4
N N3 0.0467(12) 0.1504(12) 0.6307(9) 0.0363(12) Uiso 1.0 4
O O1 0.2538(11) 0.5412(10) 0.4990(6) 0.0363(12) Uiso 1.0 4
O O2 -0.2926(8) -0.0804(10) 0.5304(5) 0.0363(12) Uiso 1.0 4
H H2 0.40435 1.00245 0.86517 0.05 Uiso 1.0 4
H H3 0.47584 1.11368 0.76041 0.05 Uiso 1.0 4
H H4 0.44854 0.99009 0.63397 0.05 Uiso 1.0 4
H H7a 0.3407 0.80872 0.54629 0.05 Uiso 1.0 4
H H7b 0.41443 0.67464 0.58981 0.05 Uiso 1.0 4
H H8 0.18171 0.68161 0.56081 0.05 Uiso 1.0 4
H H9 0.33732 0.47163 0.64498 0.05 Uiso 1.0 4
H H10a 0.18012 0.61009 0.71589 0.05 Uiso 1.0 4
H H10b 0.2863 0.52306 0.76098 0.05 Uiso 1.0 4
H H11a 0.04092 0.50615 0.57522 0.05 Uiso 1.0 4
H H11b 0.05757 0.44303 0.6639 0.05 Uiso 1.0 4
H H12a 0.01726 0.25474 0.52474 0.05 Uiso 1.0 4
H H12b -0.07154 0.29177 0.57524 0.05 Uiso 1.0 4
H H13a 0.30426 0.25688 0.66672 0.05 Uiso 1.0 4
H H13b 0.2189 0.29573 0.72053 0.05 Uiso 1.0 4
H H14a 0.17089 0.11054 0.58086 0.05 Uiso 1.0 4
H H14b 0.18882 0.04639 0.66903 0.05 Uiso 1.0 4
H H16 -0.15537 0.10077 0.54294 0.05 Uiso 1.0 4
H H18 -0.2104 -0.31702 0.63134 0.05 Uiso 1.0 4
H H19 -0.02746 -0.31852 0.70895 0.05 Uiso 1.0 4
H H20 0.0904 -0.11403 0.70239 0.05 Uiso 1.0 4
H H21a -0.40846 -0.16811 0.57498 0.05 Uiso 1.0 4
H H21b -0.4288 -0.17712 0.48095 0.05 Uiso 1.0 4
H H21c -0.34382 -0.2863 0.53456 0.05 Uiso 1.0 4
H H1o1 0.2635 0.60893 0.45801 0.05 Uiso 1.0 4
H H1n1 0.22125 0.76832 0.84482 0.05 Uiso 1.0 4
H H2n1 0.31999 0.6872 0.88 0.05 Uiso 1.0 4

loop_
_atom_type_symbol
_atom_type_number_in_cell
_atom_type_scat_Cromer_Mann_a1
_atom_type_scat_Cromer_Mann_a2
_atom_type_scat_Cromer_Mann_a3
_atom_type_scat_Cromer_Mann_a4
_atom_type_scat_Cromer_Mann_b1
_atom_type_scat_Cromer_Mann_b2
_atom_type_scat_Cromer_Mann_b3
_atom_type_scat_Cromer_Mann_b4
_atom_type_scat_Cromer_Mann_c
_atom_type_scat_dispersion_real
_atom_type_scat_dispersion_imag
_atom_type_scat_source
C 84.0 2.31000 20.8439 1.02000 10.2075 1.58860 0.56870 0.86500 51.6512 0.21560 0.018 0.009 International_Tables_Vol_C
N 12.0 12.2126 0.00570 3.13220 9.89330 2.01250 28.9975 1.16630 0.58260 -11.529 0.031 0.018 International_Tables_Vol_C
O 8.0 3.04850 13.2771 2.28680 5.70110 1.54630 0.32390 0.86700 32.9089 0.25080 0.049 0.032 International_Tables_Vol_C
H 108.0 0.49300 10.5109 0.32291 26.1257 0.14019 3.14236 0.04081 57.7997 0.00304 0.000 0.000 International_Tables_Vol_C

loop_
_geom_angle_atom_site_label_1
_geom_angle_atom_site_label_2
_geom_angle_atom_site_label_3
_geom_angle_site_symmetry_1
_geom_angle_site_symmetry_3
_geom_angle
_geom_angle_publ_flag
C2 C1 C6 1_555 1_555 120.8(7) n
C2 C1 N1 1_555 1_555 116.3(16) n
C6 C1 N1 1_555 1_555 120.7(16) n
C1 C2 C3 1_555 1_555 119.0(13) n
C1 C2 H2 1_555 1_555 116.7 n
C3 C2 H2 1_555 1_555 122.2 n
C2 C3 C4 1_555 1_555 120.0(13) n
C2 C3 H3 1_555 1_555 117.9 n
C4 C3 H3 1_555 1_555 121.8 n
C3 C4 C5 1_555 1_555 119.6(14) n
C3 C4 H4 1_555 1_555 118.7 n
C5 C4 H4 1_555 1_555 120.6 n
C4 C5 C6 1_555 1_555 119.8(7) y
C4 C5 C7 1_555 1_555 117.7(14) y
C6 C5 C7 1_555 1_555 121.1(14) y
C1 C6 C5 1_555 1_555 118.7(13) y
C1 C6 C10 1_555 1_555 119.0(14) y
C5 C6 C10 1_555 1_555 122.3(14) y
C5 C7 C8 1_555 1_555 111.5(12) n
C5 C7 H7a 1_555 1_555 106.6 n
C5 C7 H7b 1_555 1_555 106.0 n
C8 C7 H7a 1_555 1_555 112.1 n
C8 C7 H7b 1_555 1_555 108.8 n
H7a C7 H7b 1_555 1_555 111.8 n
C7 C8 C9 1_555 1_555 108.3(13) n
C7 C8 O1 1_555 1_555 108.1(11) n
C7 C8 H8 1_555 1_555 110.7 n
C9 C8 O1 1_555 1_555 107.6(11) n
C9 C8 H8 1_555 1_555 111.1 n
O1 C8 H8 1_555 1_555 110.9 n
C8 C9 C10 1_555 1_555 112.6(12) n
C8 C9 N2 1_555 1_555 105.7(11) n
C8 C9 H9 1_555 1_555 105.1 n
C10 C9 N2 1_555 1_555 118.4(11) n
C10 C9 H9 1_555 1_555 105.8 n
N2 C9 H9 1_555 1_555 108.5 n
C6 C10 C9 1_555 1_555 113.1(11) n
C6 C10 H10a 1_555 1_555 110.6 n
C6 C10 H10b 1_555 1_555 114.4 n
C9 C10 H10a 1_555 1_555 104.3 n
C9 C10 H10b 1_555 1_555 108.5 n
H10a C10 H10b 1_555 1_555 105.2 n
C12 C11 N2 1_555 1_555 106.0(12) n
C12 C11 H11a 1_555 1_555 109.1 n
C12 C11 H11b 1_555 1_555 111.0 n
N2 C11 H11a 1_555 1_555 108.2 n
N2 C11 H11b 1_555 1_555 111.6 n
H11a C11 H11b 1_555 1_555 110.8 n
C11 C12 N3 1_555 1_555 109.8(11) n
C11 C12 H12a 1_555 1_555 111.3 n
C11 C12 H12b 1_555 1_555 108.6 n
N3 C12 H12a 1_555 1_555 108.8 n
N3 C12 H12b 1_555 1_555 109.5 n
H12a C12 H12b 1_555 1_555 108.9 n
C14 C13 N2 1_555 1_555 105.8(11) n
C14 C13 H13a 1_555 1_555 106.7 n
C14 C13 H13b 1_555 1_555 108.3 n
N2 C13 H13a 1_555 1_555 111.8 n
N2 C13 H13b 1_555 1_555 113.0 n
H13a C13 H13b 1_555 1_555 110.8 n
C13 C14 N3 1_555 1_555 112.1(12) n
C13 C14 H14a 1_555 1_555 110.2 n
C13 C14 H14b 1_555 1_555 112.0 n
N3 C14 H14a 1_555 1_555 105.7 n
N3 C14 H14b 1_555 1_555 108.4 n
H14a C14 H14b 1_555 1_555 108.1 n
C16 C15 C20 1_555 1_555 119.4(12) n
C16 C15 N3 1_555 1_555 121.7(14) n
C20 C15 N3 1_555 1_555 118.6(14) n
C15 C16 C17 1_555 1_555 119.6(13) n
C15 C16 H16 1_555 1_555 121.3 n
C17 C16 H16 1_555 1_555 118.6 n
C16 C17 C18 1_555 1_555 121.1(6) n
C16 C17 O2 1_555 1_555 108.5(16) n
C18 C17 O2 1_555 1_555 130.1(16) n
C17 C18 C19 1_555 1_555 119.0(12) n
C17 C18 H18 1_555 1_555 120.4 n
C19 C18 H18 1_555 1_555 120.4 n
C18 C19 C20 1_555 1_555 120.3(12) n
C18 C19 H19 1_555 1_555 119.3 n
C20 C19 H19 1_555 1_555 120.3 n
C15 C20 C19 1_555 1_555 120.1(13) n
C15 C20 H20 1_555 1_555 121.5 n
C19 C20 H20 1_555 1_555 118.3 n
O2 C21 H21a 1_555 1_555 111.6 n
O2 C21 H21b 1_555 1_555 104.8 n
O2 C21 H21c 1_555 1_555 108.1 n
H21a C21 H21b 1_555 1_555 110.6 n
H21a C21 H21c 1_555 1_555 114.3 n
H21b C21 H21c 1_555 1_555 106.9 n
C1 N1 H1n1 1_555 1_555 114.1 n
C1 N1 H2n1 1_555 1_555 111.5 n
H1n1 N1 H2n1 1_555 1_555 113.2 n
C9 N2 C11 1_555 1_555 119.5(12) n
C9 N2 C13 1_555 1_555 100.0(13) n
C11 N2 C13 1_555 1_555 110.9(12) n
C12 N3 C14 1_555 1_555 108.8(13) n
C12 N3 C15 1_555 1_555 117.4(14) n
C14 N3 C15 1_555 1_555 119.5(12) n
C8 O1 H1o1 1_555 1_555 108.6 n
C17 O2 C21 1_555 1_555 115.2(12) n

loop_
_geom_bond_atom_site_label_1
_geom_bond_atom_site_label_2
_geom_bond_site_symmetry_2
_geom_bond_distance
_geom_bond_publ_flag
C1 C2 1_555 1.39(2) n
C1 C6 1_555 1.40(2) n
C1 N1 1_555 1.37(2) n
C2 C3 1_555 1.40(2) n
C2 H2 1_555 1.01 n
C3 C4 1_555 1.40(2) n
C3 H3 1_555 1.00 n
C4 C5 1_555 1.40(2) n
C4 H4 1_555 0.99 n
C5 C6 1_555 1.41(2) y
C5 C7 1_555 1.511(18) y
C6 C10 1_555 1.535(19) y
C7 C8 1_555 1.53(2) y
C7 H7a 1_555 0.94 n
C7 H7b 1_555 0.99 n
C8 C9 1_555 1.546(19) y
C8 O1 1_555 1.428(17) n
C8 H8 1_555 0.97 n
C9 C10 1_555 1.533(19) y
C9 N2 1_555 1.469(18) n
C9 H9 1_555 1.02 n
C10 H10a 1_555 1.02 n
C10 H10b 1_555 0.99 n
C11 C12 1_555 1.54(2) n
C11 N2 1_555 1.463(19) n
C11 H11a 1_555 0.99 n
C11 H11b 1_555 0.96 n
C12 N3 1_555 1.469(19) n
C12 H12a 1_555 0.98 n
C12 H12b 1_555 0.99 n
C13 C14 1_555 1.55(2) n
C13 N2 1_555 1.463(18) n
C13 H13a 1_555 0.99 n
C13 H13b 1_555 0.97 n
C14 N3 1_555 1.46(2) n
C14 H14a 1_555 1.00 n
C14 H14b 1_555 0.97 n
C15 C16 1_555 1.39(2) n
C15 C20 1_555 1.41(2) n
C15 N3 1_555 1.461(18) n
C16 C17 1_555 1.40(2) n
C16 H16 1_555 0.98 n
C17 C18 1_555 1.39(2) n
C17 O2 1_555 1.354(15) n
C18 C19 1_555 1.39(2) n
C18 H18 1_555 1.02 n
C19 C20 1_555 1.40(2) n
C19 H19 1_555 1.00 n
C20 H20 1_555 0.98 n
C21 O2 1_555 1.424(17) n
C21 H21a 1_555 0.92 n
C21 H21b 1_555 1.01 n
C21 H21c 1_555 0.97 n
N1 H1n1 1_555 0.88 n
N1 H2n1 1_555 0.86 n
O1 H1o1 1_555 0.96 n

loop_
_geom_hbond_atom_site_label_D
_geom_hbond_atom_site_label_H
_geom_hbond_atom_site_label_A
_geom_hbond_site_symmetry_A
_geom_hbond_distance_DH
_geom_hbond_distance_HA
_geom_hbond_distance_DA
_geom_hbond_angle_DHA
_geom_hbond_publ_flag
O1 H1O1 N1 -2_564 0.96 2.12 3.072(16) 171 y

loop_
_geom_torsion_atom_site_label_1
_geom_torsion_atom_site_label_2
_geom_torsion_atom_site_label_3
_geom_torsion_atom_site_label_4
_geom_torsion
_geom_torsion_publ_flag
C21 O2 C17 C16 -175.8(11) n
C21 O2 C17 C18 11(2) n
C13 N2 C11 C12 -65.8(14) n
C13 N2 C9 C8 159.8(11) n
C9 N2 C11 C12 178.8(12) n
C11 N2 C9 C8 -79.1(15) n
C11 N2 C13 C14 63.0(14) n
C9 N2 C13 C14 -169.9(11) n
C11 N2 C9 C10 48.1(18) n
C13 N2 C9 C10 -73.0(14) n
C12 N3 C14 C13 58.1(16) n
C15 N3 C14 C13 -163.2(13) n
C14 N3 C12 C11 -59.4(16) n
C15 N3 C12 C11 160.9(13) n
C12 N3 C15 C16 -6(2) n
C14 N3 C15 C16 -141.3(15) n
C14 N3 C15 C20 44(2) n
C12 N3 C15 C20 178.8(14) n
C6 C1 C2 C3 -14(3) n
N1 C1 C2 C3 -177.8(15) n
C2 C1 C6 C5 5(3) n
N1 C1 C6 C10 -12(2) n
N1 C1 C6 C5 168.2(15) n
C2 C1 C6 C10 -175.4(16) n
C1 C2 C3 C4 10(2) n
C2 C3 C4 C5 3(2) n
C3 C4 C5 C7 -178.1(14) n
C3 C4 C5 C6 -12(2) n
C4 C5 C7 C8 -164.4(14) n
C7 C5 C6 C10 -6(2) n
C6 C5 C7 C8 29(2) n
C7 C5 C6 C1 173.7(15) y
C4 C5 C6 C10 -171.6(15) y
C4 C5 C6 C1 8(2) n
C1 C6 C10 C9 -169.5(14) n
C5 C6 C10 C9 10(2) y
C5 C7 C8 C9 -55.9(16) y
C5 C7 C8 O1 -172.2(11) n
C7 C8 C9 N2 -167.3(11) n
O1 C8 C9 C10 178.7(13) n
O1 C8 C9 N2 -50.6(15) n
C7 C8 C9 C10 62.1(16) n
C8 C9 C10 C6 -38.2(19) n
N2 C9 C10 C6 -162.1(13) n
N2 C11 C12 N3 62.6(16) n
N2 C13 C14 N3 -58.6(15) n
C20 C15 C16 C17 7(2) n
N3 C15 C20 C19 172.3(14) n
N3 C15 C16 C17 -168.7(14) n
C16 C15 C20 C19 -3(2) n
C15 C16 C17 C18 -8(2) n
C15 C16 C17 O2 178.3(13) n
O2 C17 C18 C19 178.1(13) n
C16 C17 C18 C19 6(2) n
C17 C18 C19 C20 -2(2) n
C18 C19 C20 C15 1(2) n
